data_1557907
loop_
_publ_author_name
'Okude, Ryo'
'Mori, Genki'
'Yagi, Akiko'
'Itami, Kenichiro'

_publ_section_title
;
 Programmable synthesis of multiply arylated cubanes through C--H
 metalation and arylation
;
_journal_issue 29
_journal_name_full 'Chemical Science'
_journal_page_first 7672
_journal_page_last 7675
_journal_paper_doi 10.1039/D0SC01909G
_journal_volume 11
_journal_year 2020
_chemical_absolute_configuration unk
_chemical_formula_sum 'C29 H37 N3 O2'
_chemical_formula_weight 459.61
_space_group_crystal_system orthorhombic
_space_group_IT_number 61
_space_group_name_Hall '-P 2ac 2ab'
_space_group_name_H-M_alt 'P b c a'
_atom_sites_solution_hydrogens geom
_audit_creation_method SHELXL-2016/6
_audit_update_record
;
2020-03-30 deposited with the CCDC.	2020-04-24 downloaded from the CCDC.
;
_cell_angle_alpha 90
_cell_angle_beta 90
_cell_angle_gamma 90
_cell_formula_units_Z 8
_cell_length_a 16.4161(9)
_cell_length_b 12.4001(8)
_cell_length_c 25.3104(17)
_cell_measurement_reflns_used 5269
_cell_measurement_temperature 123(2)
_cell_measurement_theta_max 29.6580
_cell_measurement_theta_min 2.9400
_cell_volume 5152.2(6)
_computing_cell_refinement 'CrysAlisPro 1.171.38.41 (Rigaku OD, 2015)'
_computing_data_collection 'CrysAlisPro 1.171.38.41 (Rigaku OD, 2015)'
_computing_data_reduction 'CrysAlisPro 1.171.38.41 (Rigaku OD, 2015)'
_computing_molecular_graphics 'Yadokari-XG 2009 (Wakita Nemoto et al., 2009)'
_computing_publication_material 'Yadokari-XG 2009 (Wakita,Nemoto et al., 2009)'
_computing_structure_refinement 'SHELXL-2016/6 (Sheldrick, 2016)'
_computing_structure_solution SIR97
_diffrn_ambient_temperature 123(2)
_diffrn_measured_fraction_theta_full 0.999
_diffrn_measured_fraction_theta_max 0.999
_diffrn_measurement_device_type 'dtrek-CrysAlisPro-abstract goniometer imported rigaku-d*trek images'
_diffrn_measurement_method '\w scans'
_diffrn_radiation_monochromator graphite
_diffrn_radiation_type MoK\a
_diffrn_radiation_wavelength 0.71073
_diffrn_reflns_av_R_equivalents 0.0930
_diffrn_reflns_av_unetI/netI 0.0616
_diffrn_reflns_Laue_measured_fraction_full 0.999
_diffrn_reflns_Laue_measured_fraction_max 0.999
_diffrn_reflns_limit_h_max 17
_diffrn_reflns_limit_h_min -19
_diffrn_reflns_limit_k_max 13
_diffrn_reflns_limit_k_min -14
_diffrn_reflns_limit_l_max 30
_diffrn_reflns_limit_l_min -30
_diffrn_reflns_number 35337
_diffrn_reflns_point_group_measured_fraction_full 0.999
_diffrn_reflns_point_group_measured_fraction_max 0.999
_diffrn_reflns_theta_full 24.998
_diffrn_reflns_theta_max 24.998
_diffrn_reflns_theta_min 2.481
_diffrn_source 'fine-focus sealed X-ray tube'
_exptl_absorpt_coefficient_mu 0.075
_exptl_absorpt_correction_T_max 1.00000
_exptl_absorpt_correction_T_min 0.40848
_exptl_absorpt_correction_type multi-scan
_exptl_absorpt_process_details
;
CrysAlisPro 1.171.38.41 (Rigaku Oxford Diffraction, 2015)
Empirical absorption correction using spherical harmonics,
 implemented in SCALE3 ABSPACK scaling algorithm.
;
_exptl_crystal_colour colorless
_exptl_crystal_density_diffrn 1.185
_exptl_crystal_description platelet
_exptl_crystal_F_000 1984
_exptl_crystal_size_max 0.200
_exptl_crystal_size_mid 0.050
_exptl_crystal_size_min 0.030
_refine_diff_density_max 0.203
_refine_diff_density_min -0.304
_refine_diff_density_rms 0.044
_refine_ls_extinction_method none
_refine_ls_goodness_of_fit_ref 1.017
_refine_ls_hydrogen_treatment constr
_refine_ls_matrix_type full
_refine_ls_number_parameters 315
_refine_ls_number_reflns 4538
_refine_ls_number_restraints 0
_refine_ls_restrained_S_all 1.017
_refine_ls_R_factor_all 0.0940
_refine_ls_R_factor_gt 0.0484
_refine_ls_shift/su_max 0.001
_refine_ls_shift/su_mean 0.000
_refine_ls_structure_factor_coef Fsqd
_refine_ls_weighting_details 'w=1/[\s^2^(Fo^2^)+(0.0448P)^2^+1.5455P] where P=(Fo^2^+2Fc^2^)/3'
_refine_ls_weighting_scheme calc
_refine_ls_wR_factor_gt 0.0932
_refine_ls_wR_factor_ref 0.1093
_reflns_Friedel_coverage 0.000
_reflns_number_gt 2985
_reflns_number_total 4538
_reflns_threshold_expression 'I > 2\s(I)'
_cod_data_source_file d0sc01909g2.cif
_cod_data_source_block 2a
_cod_depositor_comments
;Adding full bibliography for 1557900--1557907.cif.

 Adding full bibliography for 1557900--1557907.cif.
;
_cod_database_code 1557907
_shelx_shelxl_version_number 2016/6
_shelx_space_group_comment
;
The symmetry employed for this shelxl refinement is uniquely defined
by the following loop, which should always be used as a source of
symmetry information in preference to the above space-group names.
They are only intended as comments.
;
_shelx_estimated_absorpt_t_min 0.985
_shelx_estimated_absorpt_t_max 0.998

loop_
_space_group_symop_operation_xyz
'x, y, z'
'-x+1/2, -y, z+1/2'
'x+1/2, -y+1/2, -z'
'-x, y+1/2, -z+1/2'
'-x, -y, -z'
'x-1/2, y, -z-1/2'
'-x-1/2, y-1/2, z'
'x, -y-1/2, z-1/2'

loop_
_atom_site_label
_atom_site_type_symbol
_atom_site_fract_x
_atom_site_fract_y
_atom_site_fract_z
_atom_site_U_iso_or_equiv
_atom_site_adp_type
_atom_site_occupancy
_atom_site_site_symmetry_order
_atom_site_calc_flag
_atom_site_refinement_flags_posn
_atom_site_refinement_flags_adp
_atom_site_refinement_flags_occupancy
_atom_site_disorder_assembly
_atom_site_disorder_group
O1 O 0.39820(8) 0.02181(11) 0.46721(6) 0.0273(4) Uani 1 1 d . . . . .
C1 C 0.37373(12) 0.11442(16) 0.47596(8) 0.0212(5) Uani 1 1 d . . . . .
N1 N 0.40083(9) 0.20153(12) 0.44883(6) 0.0203(4) Uani 1 1 d . . . . .
C2 C 0.45859(11) 0.18689(16) 0.40405(8) 0.0226(5) Uani 1 1 d . . . . .
H30 H 0.463885 0.258800 0.386497 0.027 Uiso 1 1 calc R U . . .
C3 C 0.42571(13) 0.10950(17) 0.36239(8) 0.0302(5) Uani 1 1 d . . . . .
H1 H 0.421881 0.036826 0.377403 0.045 Uiso 1 1 calc R U . . .
H2 H 0.462558 0.108524 0.331929 0.045 Uiso 1 1 calc R U . . .
H3 H 0.371556 0.133388 0.351053 0.045 Uiso 1 1 calc R U . . .
C4 C 0.54347(12) 0.15667(18) 0.42380(9) 0.0299(5) Uani 1 1 d . . . . .
H4 H 0.564218 0.214050 0.446777 0.045 Uiso 1 1 calc R U . . .
H5 H 0.580142 0.147555 0.393581 0.045 Uiso 1 1 calc R U . . .
H6 H 0.540508 0.089022 0.443728 0.045 Uiso 1 1 calc R U . . .
C5 C 0.37288(12) 0.31240(15) 0.46010(8) 0.0236(5) Uani 1 1 d . . . . .
H31 H 0.340940 0.309816 0.493714 0.028 Uiso 1 1 calc R U . . .
C6 C 0.31568(13) 0.35263(18) 0.41693(9) 0.0341(6) Uani 1 1 d . . . . .
H7 H 0.346471 0.363492 0.384183 0.051 Uiso 1 1 calc R U . . .
H8 H 0.291120 0.421083 0.427920 0.051 Uiso 1 1 calc R U . . .
H9 H 0.272685 0.299193 0.410926 0.051 Uiso 1 1 calc R U . . .
C7 C 0.44417(13) 0.38889(16) 0.46897(9) 0.0305(5) Uani 1 1 d . . . . .
H10 H 0.477624 0.362378 0.498295 0.046 Uiso 1 1 calc R U . . .
H11 H 0.423444 0.460926 0.477511 0.046 Uiso 1 1 calc R U . . .
H12 H 0.477326 0.392586 0.436823 0.046 Uiso 1 1 calc R U . . .
C8 C 0.31436(12) 0.12974(15) 0.52090(8) 0.0213(5) Uani 1 1 d . . . . .
C9 C 0.33997(11) 0.18000(15) 0.57672(8) 0.0206(5) Uani 1 1 d . . . . .
C10 C 0.30350(12) 0.07624(15) 0.60429(8) 0.0224(5) Uani 1 1 d . . . . .
H13 H 0.330622 0.034231 0.633069 0.027 Uiso 1 1 calc R U . . .
C11 C 0.27789(12) 0.02987(16) 0.54928(8) 0.0238(5) Uani 1 1 d . . . . .
H14 H 0.285811 -0.046587 0.537814 0.029 Uiso 1 1 calc R U . . .
C12 C 0.19342(12) 0.08761(16) 0.55424(8) 0.0246(5) Uani 1 1 d . . . . .
H15 H 0.139618 0.053700 0.546032 0.030 Uiso 1 1 calc R U . . .
C13 C 0.22930(11) 0.18880(16) 0.52555(8) 0.0223(5) Uani 1 1 d . . . . .
H16 H 0.201868 0.229835 0.496561 0.027 Uiso 1 1 calc R U . . .
C14 C 0.25506(11) 0.23654(16) 0.58035(8) 0.0207(5) Uani 1 1 d . . . . .
H17 H 0.246213 0.312956 0.591605 0.025 Uiso 1 1 calc R U . . .
C15 C 0.21829(12) 0.13472(15) 0.60914(8) 0.0214(5) Uani 1 1 d . . . . .
C16 C 0.42012(11) 0.22935(15) 0.58895(8) 0.0203(5) Uani 1 1 d . . . . .
C17 C 0.42589(12) 0.33226(16) 0.61067(8) 0.0210(5) Uani 1 1 d . . . . .
H34 H 0.377614 0.372561 0.616873 0.025 Uiso 1 1 calc R U . . .
C18 C 0.50080(12) 0.37703(16) 0.62341(8) 0.0228(5) Uani 1 1 d . . . . .
H35 H 0.503912 0.447348 0.638173 0.027 Uiso 1 1 calc R U . . .
C19 C 0.57127(12) 0.31766(16) 0.61430(8) 0.0229(5) Uani 1 1 d . . . . .
C20 C 0.56691(12) 0.21511(16) 0.59154(8) 0.0256(5) Uani 1 1 d . . . . .
H36 H 0.615338 0.175465 0.584821 0.031 Uiso 1 1 calc R U . . .
C21 C 0.49204(12) 0.17165(16) 0.57888(8) 0.0238(5) Uani 1 1 d . . . . .
H37 H 0.489133 0.102136 0.563212 0.029 Uiso 1 1 calc R U . . .
C22 C 0.64901(14) 0.36175(17) 0.62992(9) 0.0303(5) Uani 1 1 d . . . . .
N2 N 0.70984(12) 0.39751(16) 0.64379(9) 0.0453(6) Uani 1 1 d . . . . .
C23 C 0.16122(12) 0.13737(15) 0.65558(8) 0.0221(5) Uani 1 1 d . . . . .
O2 O 0.09113(8) 0.10259(11) 0.65006(6) 0.0299(4) Uani 1 1 d . . . . .
N3 N 0.18821(10) 0.18043(13) 0.70156(6) 0.0232(4) Uani 1 1 d . . . . .
C24 C 0.27245(12) 0.22090(17) 0.70843(9) 0.0299(5) Uani 1 1 d . . . . .
H32 H 0.301605 0.208311 0.674293 0.036 Uiso 1 1 calc R U . . .
C25 C 0.31766(15) 0.1566(2) 0.75078(10) 0.0485(7) Uani 1 1 d . . . . .
H18 H 0.291442 0.168036 0.785117 0.073 Uiso 1 1 calc R U . . .
H19 H 0.374418 0.180849 0.752528 0.073 Uiso 1 1 calc R U . . .
H20 H 0.316111 0.079733 0.741871 0.073 Uiso 1 1 calc R U . . .
C26 C 0.27454(15) 0.34167(18) 0.71882(10) 0.0441(7) Uani 1 1 d . . . . .
H21 H 0.244447 0.379328 0.690934 0.066 Uiso 1 1 calc R U . . .
H22 H 0.331186 0.366602 0.719112 0.066 Uiso 1 1 calc R U . . .
H23 H 0.249329 0.356889 0.753119 0.066 Uiso 1 1 calc R U . . .
C27 C 0.13250(13) 0.19203(16) 0.74756(8) 0.0262(5) Uani 1 1 d . . . . .
H33 H 0.165075 0.226275 0.776421 0.031 Uiso 1 1 calc R U . . .
C28 C 0.10344(15) 0.08431(18) 0.76874(10) 0.0400(6) Uani 1 1 d . . . . .
H24 H 0.071005 0.047571 0.741672 0.060 Uiso 1 1 calc R U . . .
H25 H 0.069930 0.096076 0.800260 0.060 Uiso 1 1 calc R U . . .
H26 H 0.150599 0.039673 0.777973 0.060 Uiso 1 1 calc R U . . .
C29 C 0.06277(13) 0.26868(18) 0.73550(9) 0.0338(6) Uani 1 1 d . . . . .
H27 H 0.084733 0.337542 0.722927 0.051 Uiso 1 1 calc R U . . .
H28 H 0.030747 0.280780 0.767631 0.051 Uiso 1 1 calc R U . . .
H29 H 0.027849 0.237166 0.708152 0.051 Uiso 1 1 calc R U . . .

loop_
_atom_site_aniso_label
_atom_site_aniso_U_11
_atom_site_aniso_U_22
_atom_site_aniso_U_33
_atom_site_aniso_U_23
_atom_site_aniso_U_13
_atom_site_aniso_U_12
O1 0.0287(8) 0.0220(8) 0.0310(9) -0.0009(7) 0.0061(7) 0.0045(7)
C1 0.0172(10) 0.0243(12) 0.0220(12) -0.0015(10) -0.0013(9) 0.0001(10)
N1 0.0198(9) 0.0187(9) 0.0223(10) -0.0007(8) 0.0044(7) 0.0010(8)
C2 0.0195(11) 0.0264(11) 0.0220(12) 0.0000(10) 0.0056(9) -0.0005(9)
C3 0.0294(12) 0.0339(13) 0.0274(13) -0.0060(11) 0.0060(10) -0.0026(11)
C4 0.0200(11) 0.0337(13) 0.0359(13) -0.0019(11) 0.0043(10) -0.0005(10)
C5 0.0239(11) 0.0199(11) 0.0269(12) 0.0005(10) 0.0065(9) 0.0015(10)
C6 0.0315(13) 0.0305(13) 0.0402(15) 0.0044(11) 0.0013(11) 0.0080(11)
C7 0.0362(13) 0.0247(12) 0.0308(13) -0.0031(10) 0.0093(11) -0.0043(11)
C8 0.0201(11) 0.0221(11) 0.0216(11) 0.0005(9) -0.0003(9) -0.0015(9)
C9 0.0161(10) 0.0210(11) 0.0247(11) 0.0000(9) 0.0010(9) 0.0004(9)
C10 0.0220(11) 0.0218(11) 0.0235(12) 0.0028(9) 0.0019(9) -0.0008(9)
C11 0.0273(12) 0.0190(11) 0.0250(12) -0.0009(10) 0.0046(9) -0.0035(10)
C12 0.0189(11) 0.0288(12) 0.0262(12) -0.0026(10) 0.0010(9) -0.0079(10)
C13 0.0160(11) 0.0288(12) 0.0220(11) 0.0003(10) -0.0007(9) 0.0005(9)
C14 0.0181(10) 0.0207(11) 0.0234(11) -0.0008(9) 0.0014(9) 0.0000(9)
C15 0.0181(10) 0.0238(11) 0.0225(12) 0.0014(9) -0.0011(9) -0.0031(9)
C16 0.0202(11) 0.0209(11) 0.0197(12) 0.0035(9) 0.0008(9) -0.0005(9)
C17 0.0169(11) 0.0223(11) 0.0239(12) 0.0008(10) 0.0017(9) 0.0023(9)
C18 0.0251(12) 0.0208(11) 0.0226(12) 0.0020(9) 0.0003(9) -0.0024(10)
C19 0.0197(11) 0.0233(11) 0.0258(12) 0.0040(10) -0.0007(9) -0.0037(10)
C20 0.0170(11) 0.0288(12) 0.0311(13) 0.0022(10) 0.0039(9) 0.0026(10)
C21 0.0216(12) 0.0228(11) 0.0270(12) -0.0009(10) 0.0007(9) 0.0031(10)
C22 0.0233(13) 0.0299(13) 0.0375(14) 0.0065(11) -0.0009(11) 0.0001(11)
N2 0.0266(11) 0.0426(12) 0.0666(15) 0.0089(11) -0.0118(11) -0.0047(10)
C23 0.0213(12) 0.0204(11) 0.0245(13) 0.0023(10) 0.0030(9) -0.0012(9)
O2 0.0225(8) 0.0372(9) 0.0300(9) -0.0050(7) 0.0046(7) -0.0109(7)
N3 0.0198(9) 0.0304(10) 0.0193(10) -0.0009(8) 0.0010(7) -0.0026(8)
C24 0.0222(12) 0.0400(13) 0.0275(13) -0.0054(11) -0.0012(10) -0.0054(11)
C25 0.0327(14) 0.0723(18) 0.0404(16) -0.0003(14) -0.0084(12) 0.0006(14)
C26 0.0433(15) 0.0455(15) 0.0436(16) -0.0160(13) 0.0102(12) -0.0205(13)
C27 0.0271(12) 0.0315(12) 0.0200(12) -0.0026(10) 0.0044(9) -0.0004(10)
C28 0.0496(16) 0.0386(14) 0.0318(14) 0.0047(12) 0.0136(12) -0.0021(12)
C29 0.0330(13) 0.0392(13) 0.0292(13) -0.0037(11) 0.0045(11) 0.0063(11)

loop_
_atom_type_symbol
_atom_type_description
_atom_type_scat_dispersion_real
_atom_type_scat_dispersion_imag
_atom_type_scat_source
C C 0.0033 0.0016 'International Tables Vol C Tables 4.2.6.8 and 6.1.1.4'
H H 0.0000 0.0000 'International Tables Vol C Tables 4.2.6.8 and 6.1.1.4'
N N 0.0061 0.0033 'International Tables Vol C Tables 4.2.6.8 and 6.1.1.4'
O O 0.0106 0.0060 'International Tables Vol C Tables 4.2.6.8 and 6.1.1.4'

loop_
_geom_angle_atom_site_label_1
_geom_angle_atom_site_label_2
_geom_angle_atom_site_label_3
_geom_angle
_geom_angle_site_symmetry_1
_geom_angle_site_symmetry_3
_geom_angle_publ_flag
O1 C1 N1 122.88(18) . . ?
O1 C1 C8 117.48(18) . . ?
N1 C1 C8 119.57(17) . . ?
C1 N1 C5 122.83(16) . . ?
C1 N1 C2 119.85(16) . . ?
C5 N1 C2 117.27(15) . . ?
N1 C2 C3 112.20(16) . . ?
N1 C2 C4 111.21(16) . . ?
C3 C2 C4 113.27(17) . . ?
N1 C2 H30 106.6 . . ?
C3 C2 H30 106.6 . . ?
C4 C2 H30 106.6 . . ?
C2 C3 H1 109.5 . . ?
C2 C3 H2 109.5 . . ?
H1 C3 H2 109.5 . . ?
C2 C3 H3 109.5 . . ?
H1 C3 H3 109.5 . . ?
H2 C3 H3 109.5 . . ?
C2 C4 H4 109.5 . . ?
C2 C4 H5 109.5 . . ?
H4 C4 H5 109.5 . . ?
C2 C4 H6 109.5 . . ?
H4 C4 H6 109.5 . . ?
H5 C4 H6 109.5 . . ?
N1 C5 C7 111.68(16) . . ?
N1 C5 C6 110.95(17) . . ?
C7 C5 C6 112.03(17) . . ?
N1 C5 H31 107.3 . . ?
C7 C5 H31 107.3 . . ?
C6 C5 H31 107.3 . . ?
C5 C6 H7 109.5 . . ?
C5 C6 H8 109.5 . . ?
H7 C6 H8 109.5 . . ?
C5 C6 H9 109.5 . . ?
H7 C6 H9 109.5 . . ?
H8 C6 H9 109.5 . . ?
C5 C7 H10 109.5 . . ?
C5 C7 H11 109.5 . . ?
H10 C7 H11 109.5 . . ?
C5 C7 H12 109.5 . . ?
H10 C7 H12 109.5 . . ?
H11 C7 H12 109.5 . . ?
C1 C8 C11 119.83(17) . . ?
C1 C8 C13 133.18(17) . . ?
C11 C8 C13 89.69(15) . . ?
C1 C8 C9 122.98(16) . . ?
C11 C8 C9 90.20(14) . . ?
C13 C8 C9 89.20(14) . . ?
C16 C9 C14 126.41(16) . . ?
C16 C9 C10 125.39(17) . . ?
C14 C9 C10 90.08(14) . . ?
C16 C9 C8 125.30(16) . . ?
C14 C9 C8 89.56(14) . . ?
C10 C9 C8 88.47(14) . . ?
C11 C10 C15 89.99(15) . . ?
C11 C10 C9 90.46(15) . . ?
C15 C10 C9 89.77(14) . . ?
C11 C10 H13 125.2 . . ?
C15 C10 H13 125.2 . . ?
C9 C10 H13 125.2 . . ?
C8 C11 C10 90.86(14) . . ?
C8 C11 C12 90.79(15) . . ?
C10 C11 C12 89.92(15) . . ?
C8 C11 H14 124.9 . . ?
C10 C11 H14 124.9 . . ?
C12 C11 H14 124.9 . . ?
C15 C12 C13 90.84(14) . . ?
C15 C12 C11 90.62(15) . . ?
C13 C12 C11 89.77(14) . . ?
C15 C12 H15 125.0 . . ?
C13 C12 H15 125.0 . . ?
C11 C12 H15 125.0 . . ?
C12 C13 C14 89.63(15) . . ?
C12 C13 C8 89.75(15) . . ?
C14 C13 C8 90.15(14) . . ?
C12 C13 H16 125.4 . . ?
C14 C13 H16 125.4 . . ?
C8 C13 H16 125.4 . . ?
C9 C14 C13 91.09(14) . . ?
C9 C14 C15 90.53(14) . . ?
C13 C14 C15 90.19(14) . . ?
C9 C14 H17 124.8 . . ?
C13 C14 H17 124.8 . . ?
C15 C14 H17 124.8 . . ?
C23 C15 C12 122.74(16) . . ?
C23 C15 C14 125.58(17) . . ?
C12 C15 C14 89.34(14) . . ?
C23 C15 C10 128.48(17) . . ?
C12 C15 C10 89.47(14) . . ?
C14 C15 C10 89.59(14) . . ?
C17 C16 C21 118.78(18) . . ?
C17 C16 C9 121.37(17) . . ?
C21 C16 C9 119.85(17) . . ?
C18 C17 C16 121.25(19) . . ?
C18 C17 H34 119.4 . . ?
C16 C17 H34 119.4 . . ?
C17 C18 C19 119.14(19) . . ?
C17 C18 H35 120.4 . . ?
C19 C18 H35 120.4 . . ?
C18 C19 C20 120.50(18) . . ?
C18 C19 C22 119.31(18) . . ?
C20 C19 C22 120.17(19) . . ?
C21 C20 C19 119.77(19) . . ?
C21 C20 H36 120.1 . . ?
C19 C20 H36 120.1 . . ?
C20 C21 C16 120.53(19) . . ?
C20 C21 H37 119.7 . . ?
C16 C21 H37 119.7 . . ?
N2 C22 C19 178.0(3) . . ?
O2 C23 N3 122.60(18) . . ?
O2 C23 C15 118.93(18) . . ?
N3 C23 C15 118.45(17) . . ?
C23 N3 C24 122.66(17) . . ?
C23 N3 C27 120.62(16) . . ?
C24 N3 C27 116.69(16) . . ?
N3 C24 C26 112.02(18) . . ?
N3 C24 C25 111.04(18) . . ?
C26 C24 C25 112.42(19) . . ?
N3 C24 H32 107.0 . . ?
C26 C24 H32 107.0 . . ?
C25 C24 H32 107.0 . . ?
C24 C25 H18 109.5 . . ?
C24 C25 H19 109.5 . . ?
H18 C25 H19 109.5 . . ?
C24 C25 H20 109.5 . . ?
H18 C25 H20 109.5 . . ?
H19 C25 H20 109.5 . . ?
C24 C26 H21 109.5 . . ?
C24 C26 H22 109.5 . . ?
H21 C26 H22 109.5 . . ?
C24 C26 H23 109.5 . . ?
H21 C26 H23 109.5 . . ?
H22 C26 H23 109.5 . . ?
N3 C27 C28 112.64(17) . . ?
N3 C27 C29 111.50(17) . . ?
C28 C27 C29 112.66(18) . . ?
N3 C27 H33 106.5 . . ?
C28 C27 H33 106.5 . . ?
C29 C27 H33 106.5 . . ?
C27 C28 H24 109.5 . . ?
C27 C28 H25 109.5 . . ?
H24 C28 H25 109.5 . . ?
C27 C28 H26 109.5 . . ?
H24 C28 H26 109.5 . . ?
H25 C28 H26 109.5 . . ?
C27 C29 H27 109.5 . . ?
C27 C29 H28 109.5 . . ?
H27 C29 H28 109.5 . . ?
C27 C29 H29 109.5 . . ?
H27 C29 H29 109.5 . . ?
H28 C29 H29 109.5 . . ?

loop_
_geom_bond_atom_site_label_1
_geom_bond_atom_site_label_2
_geom_bond_distance
_geom_bond_site_symmetry_2
_geom_bond_publ_flag
O1 C1 1.237(2) . ?
C1 N1 1.355(2) . ?
C1 C8 1.510(3) . ?
N1 C5 1.477(2) . ?
N1 C2 1.489(2) . ?
C2 C3 1.525(3) . ?
C2 C4 1.527(3) . ?
C2 H30 1.0000 . ?
C3 H1 0.9800 . ?
C3 H2 0.9800 . ?
C3 H3 0.9800 . ?
C4 H4 0.9800 . ?
C4 H5 0.9800 . ?
C4 H6 0.9800 . ?
C5 C7 1.523(3) . ?
C5 C6 1.525(3) . ?
C5 H31 1.0000 . ?
C6 H7 0.9800 . ?
C6 H8 0.9800 . ?
C6 H9 0.9800 . ?
C7 H10 0.9800 . ?
C7 H11 0.9800 . ?
C7 H12 0.9800 . ?
C8 C11 1.552(3) . ?
C8 C13 1.581(3) . ?
C8 C9 1.600(3) . ?
C9 C16 1.484(3) . ?
C9 C14 1.563(3) . ?
C9 C10 1.581(3) . ?
C10 C11 1.564(3) . ?
C10 C15 1.580(3) . ?
C10 H13 1.0000 . ?
C11 C12 1.566(3) . ?
C11 H14 1.0000 . ?
C12 C15 1.562(3) . ?
C12 C13 1.565(3) . ?
C12 H15 1.0000 . ?
C13 C14 1.566(3) . ?
C13 H16 1.0000 . ?
C14 C15 1.578(3) . ?
C14 H17 1.0000 . ?
C15 C23 1.504(3) . ?
C16 C17 1.393(3) . ?
C16 C21 1.404(3) . ?
C17 C18 1.387(3) . ?
C17 H34 0.9500 . ?
C18 C19 1.391(3) . ?
C18 H35 0.9500 . ?
C19 C20 1.398(3) . ?
C19 C22 1.444(3) . ?
C20 C21 1.380(3) . ?
C20 H36 0.9500 . ?
C21 H37 0.9500 . ?
C22 N2 1.148(3) . ?
C23 O2 1.237(2) . ?
C23 N3 1.355(2) . ?
N3 C24 1.481(3) . ?
N3 C27 1.488(3) . ?
C24 C26 1.521(3) . ?
C24 C25 1.528(3) . ?
C24 H32 1.0000 . ?
C25 H18 0.9800 . ?
C25 H19 0.9800 . ?
C25 H20 0.9800 . ?
C26 H21 0.9800 . ?
C26 H22 0.9800 . ?
C26 H23 0.9800 . ?
C27 C28 1.516(3) . ?
C27 C29 1.519(3) . ?
C27 H33 1.0000 . ?
C28 H24 0.9800 . ?
C28 H25 0.9800 . ?
C28 H26 0.9800 . ?
C29 H27 0.9800 . ?
C29 H28 0.9800 . ?
C29 H29 0.9800 . ?

loop_
_geom_torsion_atom_site_label_1
_geom_torsion_atom_site_label_2
_geom_torsion_atom_site_label_3
_geom_torsion_atom_site_label_4
_geom_torsion
_geom_torsion_site_symmetry_1
_geom_torsion_site_symmetry_2
_geom_torsion_site_symmetry_3
_geom_torsion_site_symmetry_4
_geom_torsion_publ_flag
O1 C1 N1 C5 -178.64(18) . . . . ?
C8 C1 N1 C5 -1.9(3) . . . . ?
O1 C1 N1 C2 4.1(3) . . . . ?
C8 C1 N1 C2 -179.25(17) . . . . ?
C1 N1 C2 C3 55.4(2) . . . . ?
C5 N1 C2 C3 -122.02(19) . . . . ?
C1 N1 C2 C4 -72.6(2) . . . . ?
C5 N1 C2 C4 109.96(19) . . . . ?
C1 N1 C5 C7 127.34(19) . . . . ?
C2 N1 C5 C7 -55.3(2) . . . . ?
C1 N1 C5 C6 -106.9(2) . . . . ?
C2 N1 C5 C6 70.5(2) . . . . ?
O1 C1 C8 C11 -7.9(3) . . . . ?
N1 C1 C8 C11 175.24(17) . . . . ?
O1 C1 C8 C13 -129.9(2) . . . . ?
N1 C1 C8 C13 53.3(3) . . . . ?
O1 C1 C8 C9 104.3(2) . . . . ?
N1 C1 C8 C9 -72.6(2) . . . . ?
C1 C8 C9 C16 8.0(3) . . . . ?
C11 C8 C9 C16 134.56(19) . . . . ?
C13 C8 C9 C16 -135.76(19) . . . . ?
C1 C8 C9 C14 144.23(18) . . . . ?
C11 C8 C9 C14 -89.24(14) . . . . ?
C13 C8 C9 C14 0.45(14) . . . . ?
C1 C8 C9 C10 -125.68(18) . . . . ?
C11 C8 C9 C10 0.85(14) . . . . ?
C13 C8 C9 C10 90.54(14) . . . . ?
C16 C9 C10 C11 -134.48(19) . . . . ?
C14 C9 C10 C11 88.71(15) . . . . ?
C8 C9 C10 C11 -0.84(14) . . . . ?
C16 C9 C10 C15 135.53(19) . . . . ?
C14 C9 C10 C15 -1.28(15) . . . . ?
C8 C9 C10 C15 -90.83(14) . . . . ?
C1 C8 C11 C10 128.15(18) . . . . ?
C13 C8 C11 C10 -90.06(14) . . . . ?
C9 C8 C11 C10 -0.86(14) . . . . ?
C1 C8 C11 C12 -141.91(18) . . . . ?
C13 C8 C11 C12 -0.12(15) . . . . ?
C9 C8 C11 C12 89.07(14) . . . . ?
C15 C10 C11 C8 90.64(15) . . . . ?
C9 C10 C11 C8 0.87(14) . . . . ?
C15 C10 C11 C12 -0.15(14) . . . . ?
C9 C10 C11 C12 -89.92(14) . . . . ?
C8 C11 C12 C15 -90.71(15) . . . . ?
C10 C11 C12 C15 0.15(15) . . . . ?
C8 C11 C12 C13 0.13(15) . . . . ?
C10 C11 C12 C13 90.99(14) . . . . ?
C15 C12 C13 C14 0.34(14) . . . . ?
C11 C12 C13 C14 -90.28(14) . . . . ?
C15 C12 C13 C8 90.49(14) . . . . ?
C11 C12 C13 C8 -0.12(15) . . . . ?
C1 C8 C13 C12 132.7(2) . . . . ?
C11 C8 C13 C12 0.12(15) . . . . ?
C9 C8 C13 C12 -90.08(14) . . . . ?
C1 C8 C13 C14 -137.6(2) . . . . ?
C11 C8 C13 C14 89.76(14) . . . . ?
C9 C8 C13 C14 -0.45(14) . . . . ?
C16 C9 C14 C13 135.0(2) . . . . ?
C10 C9 C14 C13 -88.92(15) . . . . ?
C8 C9 C14 C13 -0.45(14) . . . . ?
C16 C9 C14 C15 -134.8(2) . . . . ?
C10 C9 C14 C15 1.28(15) . . . . ?
C8 C9 C14 C15 89.74(14) . . . . ?
C12 C13 C14 C9 90.20(14) . . . . ?
C8 C13 C14 C9 0.46(15) . . . . ?
C12 C13 C14 C15 -0.34(14) . . . . ?
C8 C13 C14 C15 -90.08(14) . . . . ?
C13 C12 C15 C23 132.86(18) . . . . ?
C11 C12 C15 C23 -137.36(18) . . . . ?
C13 C12 C15 C14 -0.34(14) . . . . ?
C11 C12 C15 C14 89.44(14) . . . . ?
C13 C12 C15 C10 -89.93(14) . . . . ?
C11 C12 C15 C10 -0.15(14) . . . . ?
C9 C14 C15 C23 138.18(19) . . . . ?
C13 C14 C15 C23 -130.73(19) . . . . ?
C9 C14 C15 C12 -90.76(14) . . . . ?
C13 C14 C15 C12 0.34(14) . . . . ?
C9 C14 C15 C10 -1.28(15) . . . . ?
C13 C14 C15 C10 89.81(14) . . . . ?
C11 C10 C15 C23 133.3(2) . . . . ?
C9 C10 C15 C23 -136.3(2) . . . . ?
C11 C10 C15 C12 0.15(14) . . . . ?
C9 C10 C15 C12 90.61(14) . . . . ?
C11 C10 C15 C14 -89.19(14) . . . . ?
C9 C10 C15 C14 1.27(15) . . . . ?
C14 C9 C16 C17 6.6(3) . . . . ?
C10 C9 C16 C17 -115.1(2) . . . . ?
C8 C9 C16 C17 127.3(2) . . . . ?
C14 C9 C16 C21 -173.75(19) . . . . ?
C10 C9 C16 C21 64.5(3) . . . . ?
C8 C9 C16 C21 -53.1(3) . . . . ?
C21 C16 C17 C18 -1.4(3) . . . . ?
C9 C16 C17 C18 178.21(18) . . . . ?
C16 C17 C18 C19 -0.1(3) . . . . ?
C17 C18 C19 C20 1.4(3) . . . . ?
C17 C18 C19 C22 -176.93(19) . . . . ?
C18 C19 C20 C21 -1.1(3) . . . . ?
C22 C19 C20 C21 177.14(19) . . . . ?
C19 C20 C21 C16 -0.4(3) . . . . ?
C17 C16 C21 C20 1.7(3) . . . . ?
C9 C16 C21 C20 -177.99(19) . . . . ?
C12 C15 C23 O2 -1.3(3) . . . . ?
C14 C15 C23 O2 115.0(2) . . . . ?
C10 C15 C23 O2 -121.1(2) . . . . ?
C12 C15 C23 N3 -179.64(17) . . . . ?
C14 C15 C23 N3 -63.3(3) . . . . ?
C10 C15 C23 N3 60.6(3) . . . . ?
O2 C23 N3 C24 179.23(18) . . . . ?
C15 C23 N3 C24 -2.5(3) . . . . ?
O2 C23 N3 C27 -2.6(3) . . . . ?
C15 C23 N3 C27 175.71(17) . . . . ?
C23 N3 C24 C26 116.0(2) . . . . ?
C27 N3 C24 C26 -62.3(2) . . . . ?
C23 N3 C24 C25 -117.4(2) . . . . ?
C27 N3 C24 C25 64.3(2) . . . . ?
C23 N3 C27 C28 64.5(2) . . . . ?
C24 N3 C27 C28 -117.3(2) . . . . ?
C23 N3 C27 C29 -63.3(2) . . . . ?
C24 N3 C27 C29 114.9(2) . . . . ?
